data_2228155
loop_
_publ_author_name
'Collas, Alain'
'Blockhuys, Frank'

_publ_section_title
;
 (<i>E</i>)-1-(2,4,6-Trimethoxyphenyl)pent-1-en-3-one
;
_journal_coeditor_code ZL2296
_journal_issue 10
_journal_name_full 'Acta Crystallographica Section E'
_journal_page_first o2525
_journal_page_last o2526
_journal_paper_doi 10.1107/S1600536810034641
_journal_volume 66
_journal_year 2010
_chemical_formula_iupac 'C14 H18 O4'
_chemical_formula_moiety 'C14 H18 O4'
_chemical_formula_sum 'C14 H18 O4'
_chemical_formula_weight 250.28
_chemical_melting_point 401
_chemical_name_common (E)-1-(2,4,6-trimethoxyphenyl)pent-1-en-3-one
_chemical_name_systematic
;
(<i>E</i>)-1-(2,4,6-Trimethoxyphenyl)pent-1-en-3-one
;
_space_group_IT_number 2
_symmetry_cell_setting triclinic
_symmetry_space_group_name_Hall '-P 1'
_symmetry_space_group_name_H-M 'P -1'
_atom_sites_solution_hydrogens geom
_atom_sites_solution_primary direct
_atom_sites_solution_secondary difmap
_audit_creation_method SHELXL-97
_cell_angle_alpha 71.960(10)
_cell_angle_beta 84.280(10)
_cell_angle_gamma 84.900(10)
_cell_formula_units_Z 2
_cell_length_a 6.8626(8)
_cell_length_b 8.2970(10)
_cell_length_c 12.068(2)
_cell_measurement_reflns_used 25
_cell_measurement_temperature 293(2)
_cell_measurement_theta_max 10.65
_cell_measurement_theta_min 5.81
_cell_volume 648.88(16)
_computing_cell_refinement 'CAD-4 EXPRESS (Enraf--Nonius, 1994)'
_computing_data_collection 'CAD-4 EXPRESS (Enraf--Nonius, 1994)'
_computing_data_reduction 'XCAD4 (Harms & Wocadlo, 1996)'
_computing_molecular_graphics 'ORTEP-3 for Windows (Farrugia, 1997)'
_computing_publication_material
;
WinGX  (Farrugia, 1999),
Mercury (Macrae <i>et al.</i>, 2008) and PLATON (Spek, 2009)
;
_computing_structure_refinement 'SHELXL97 (Sheldrick, 2008)'
_computing_structure_solution 'SHELXS97 (Sheldrick, 2008)'
_diffrn_ambient_temperature 293(2)
_diffrn_measured_fraction_theta_full 1.000
_diffrn_measured_fraction_theta_max 1.000
_diffrn_measurement_device_type 'Enraf--Nonius CAD-4'
_diffrn_measurement_method 'non-profiled omega/2theta scans'
_diffrn_radiation_monochromator graphite
_diffrn_radiation_source 'fine-focus sealed tube'
_diffrn_radiation_type MoK\a
_diffrn_radiation_wavelength 0.71073
_diffrn_reflns_av_R_equivalents 0.0201
_diffrn_reflns_av_sigmaI/netI 0.0278
_diffrn_reflns_limit_h_max 8
_diffrn_reflns_limit_h_min -8
_diffrn_reflns_limit_k_max 9
_diffrn_reflns_limit_k_min -9
_diffrn_reflns_limit_l_max 14
_diffrn_reflns_limit_l_min -14
_diffrn_reflns_number 4732
_diffrn_reflns_theta_full 25.31
_diffrn_reflns_theta_max 25.31
_diffrn_reflns_theta_min 1.78
_diffrn_standards_decay_% 0
_diffrn_standards_interval_time 60
_diffrn_standards_number 3
_exptl_absorpt_coefficient_mu 0.093
_exptl_absorpt_correction_type none
_exptl_crystal_colour yellow
_exptl_crystal_density_diffrn 1.281
_exptl_crystal_density_method 'not measured'
_exptl_crystal_description prism
_exptl_crystal_F_000 268
_exptl_crystal_size_max 0.3
_exptl_crystal_size_mid 0.24
_exptl_crystal_size_min 0.18
_refine_diff_density_max 0.143
_refine_diff_density_min -0.174
_refine_ls_extinction_method none
_refine_ls_goodness_of_fit_ref 1.025
_refine_ls_hydrogen_treatment constr
_refine_ls_matrix_type full
_refine_ls_number_parameters 166
_refine_ls_number_reflns 2366
_refine_ls_number_restraints 0
_refine_ls_restrained_S_all 1.025
_refine_ls_R_factor_all 0.0674
_refine_ls_R_factor_gt 0.0366
_refine_ls_shift/su_max 0.000
_refine_ls_shift/su_mean 0.000
_refine_ls_structure_factor_coef Fsqd
_refine_ls_weighting_details 'calc w=1/[\s^2^(Fo^2^)+(0.0495P)^2^+0.1212P] where P=(Fo^2^+2Fc^2^)/3'
_refine_ls_weighting_scheme calc
_refine_ls_wR_factor_gt 0.0930
_refine_ls_wR_factor_ref 0.1062
_reflns_number_gt 1589
_reflns_number_total 2366
_reflns_threshold_expression >2/s(I)
_cod_data_source_file zl2296.cif
_cod_data_source_block I
_cod_original_cell_volume 648.88(15)
_cod_database_code 2228155
_cod_database_fobs_code 2228155

loop_
_symmetry_equiv_pos_as_xyz
'x, y, z'
'-x, -y, -z'

loop_
_atom_site_type_symbol
_atom_site_label
_atom_site_fract_x
_atom_site_fract_y
_atom_site_fract_z
_atom_site_U_iso_or_equiv
_atom_site_adp_type
_atom_site_calc_flag
_atom_site_refinement_flags
_atom_site_occupancy
_atom_site_disorder_assembly
_atom_site_disorder_group
C C12 1.6553(3) -0.2420(2) 0.97422(19) 0.0572(5) Uani d . 1 . .
H H12A 1.6978 -0.1867 1.0259 0.086 Uiso calc R 1 . .
H H12B 1.7585 -0.2453 0.9149 0.086 Uiso calc R 1 . .
H H12C 1.6235 -0.3558 1.0179 0.086 Uiso calc R 1 . .
O O2 0.41445(17) 0.31488(16) 0.60482(12) 0.0544(4) Uani d . 1 . .
O O1 0.90913(18) -0.12493(15) 0.63577(11) 0.0498(3) Uani d . 1 . .
O O3 0.95452(17) 0.26141(15) 0.84353(11) 0.0508(4) Uani d . 1 . .
C C2 0.8301(2) 0.0153(2) 0.66303(15) 0.0389(4) Uani d . 1 . .
C C1 0.9334(2) 0.0684(2) 0.73980(14) 0.0373(4) Uani d . 1 . .
O O4 1.4852(2) -0.34752(17) 0.81476(13) 0.0675(4) Uani d . 1 . .
C C3 0.6593(2) 0.1019(2) 0.61907(15) 0.0434(4) Uani d . 1 . .
H H3 0.5942 0.0657 0.5679 0.052 Uiso calc R 1 . .
C C7 1.1125(2) -0.0161(2) 0.79054(14) 0.0383(4) Uani d . 1 . .
H H7 1.1607 0.0323 0.8414 0.046 Uiso calc R 1 . .
C C6 0.8527(2) 0.2139(2) 0.76858(14) 0.0375(4) Uani d . 1 . .
C C8 1.2193(2) -0.1515(2) 0.77646(16) 0.0440(4) Uani d . 1 . .
H H8 1.1771 -0.2042 0.7262 0.053 Uiso calc R 1 . .
C C5 0.6805(2) 0.3019(2) 0.72569(15) 0.0405(4) Uani d . 1 . .
H H5 0.6307 0.3975 0.7462 0.049 Uiso calc R 1 . .
C C9 1.3985(2) -0.2232(2) 0.83457(15) 0.0414(4) Uani d . 1 . .
C C21 0.3216(3) 0.4540(3) 0.63919(19) 0.0590(5) Uani d . 1 . .
H H21A 0.2956 0.4200 0.7226 0.088 Uiso calc R 1 . .
H H21B 0.2003 0.4891 0.6027 0.088 Uiso calc R 1 . .
H H21C 0.4061 0.5469 0.6155 0.088 Uiso calc R 1 . .
C C10 1.4756(3) -0.1447(2) 0.91735(15) 0.0427(4) Uani d . 1 . .
H H10A 1.3731 -0.1395 0.9778 0.051 Uiso calc R 1 . .
H H10B 1.5081 -0.0292 0.8748 0.051 Uiso calc R 1 . .
C C4 0.5856(2) 0.2428(2) 0.65167(15) 0.0408(4) Uani d . 1 . .
C C31 0.8968(3) 0.4174(2) 0.86731(18) 0.0548(5) Uani d . 1 . .
H H31A 0.8984 0.5088 0.7953 0.082 Uiso calc R 1 . .
H H31B 0.9863 0.4371 0.9174 0.082 Uiso calc R 1 . .
H H31C 0.7667 0.4115 0.9053 0.082 Uiso calc R 1 . .
C C11 0.8077(3) -0.1881(2) 0.56160(17) 0.0535(5) Uani d . 1 . .
H H11A 0.6802 -0.2198 0.5982 0.080 Uiso calc R 1 . .
H H11B 0.8809 -0.2856 0.5486 0.080 Uiso calc R 1 . .
H H11C 0.7938 -0.1015 0.4882 0.080 Uiso calc R 1 . .

loop_
_atom_site_aniso_label
_atom_site_aniso_U_11
_atom_site_aniso_U_22
_atom_site_aniso_U_33
_atom_site_aniso_U_12
_atom_site_aniso_U_13
_atom_site_aniso_U_23
C12 0.0540(12) 0.0567(12) 0.0682(13) 0.0125(9) -0.0247(10) -0.0277(10)
O2 0.0432(7) 0.0571(8) 0.0729(9) 0.0161(6) -0.0281(6) -0.0321(7)
O1 0.0480(7) 0.0507(7) 0.0651(8) 0.0121(6) -0.0228(6) -0.0368(7)
O3 0.0475(7) 0.0496(7) 0.0707(9) 0.0177(6) -0.0281(6) -0.0391(7)
C2 0.0383(9) 0.0378(9) 0.0456(10) 0.0026(7) -0.0072(7) -0.0201(8)
C1 0.0339(9) 0.0384(9) 0.0434(10) 0.0034(7) -0.0085(7) -0.0177(8)
O4 0.0663(9) 0.0600(9) 0.0944(11) 0.0310(7) -0.0347(8) -0.0504(8)
C3 0.0412(10) 0.0478(10) 0.0495(11) 0.0017(8) -0.0167(8) -0.0241(9)
C7 0.0358(9) 0.0394(9) 0.0452(10) 0.0036(7) -0.0106(7) -0.0199(8)
C6 0.0355(9) 0.0389(9) 0.0431(9) 0.0025(7) -0.0095(7) -0.0190(8)
C8 0.0435(10) 0.0436(10) 0.0538(11) 0.0070(8) -0.0168(8) -0.0261(9)
C5 0.0385(9) 0.0364(9) 0.0498(10) 0.0063(7) -0.0096(8) -0.0181(8)
C9 0.0405(9) 0.0371(9) 0.0497(11) 0.0073(8) -0.0087(8) -0.0190(8)
C21 0.0445(11) 0.0633(13) 0.0740(14) 0.0208(9) -0.0200(10) -0.0298(11)
C10 0.0436(10) 0.0390(9) 0.0485(10) 0.0055(8) -0.0107(8) -0.0175(8)
C4 0.0330(9) 0.0431(10) 0.0463(10) 0.0042(7) -0.0098(8) -0.0132(8)
C31 0.0526(11) 0.0507(11) 0.0773(14) 0.0156(9) -0.0255(10) -0.0415(11)
C11 0.0562(11) 0.0568(12) 0.0629(12) 0.0039(9) -0.0177(9) -0.0385(10)

loop_
_atom_type_symbol
_atom_type_description
_atom_type_scat_dispersion_real
_atom_type_scat_dispersion_imag
_atom_type_scat_source
C C 0.0033 0.0016 'International Tables Vol C Tables 4.2.6.8 and 6.1.1.4'
H H 0.0000 0.0000 'International Tables Vol C Tables 4.2.6.8 and 6.1.1.4'
O O 0.0106 0.0060 'International Tables Vol C Tables 4.2.6.8 and 6.1.1.4'

loop_
_geom_angle_atom_site_label_1
_geom_angle_atom_site_label_2
_geom_angle_atom_site_label_3
_geom_angle_site_symmetry_1
_geom_angle_site_symmetry_3
_geom_angle
_geom_angle_publ_flag
C10 C12 H12A . . 109.5 ?
C10 C12 H12B . . 109.5 ?
H12A C12 H12B . . 109.5 ?
C10 C12 H12C . . 109.5 ?
H12A C12 H12C . . 109.5 ?
H12B C12 H12C . . 109.5 ?
C4 O2 C21 . . 118.09(13) ?
C2 O1 C11 . . 118.44(13) ?
C6 O3 C31 . . 119.00(12) ?
O1 C2 C3 . . 122.66(14) ?
O1 C2 C1 . . 115.88(14) ?
C3 C2 C1 . . 121.46(14) ?
C6 C1 C2 . . 116.34(14) ?
C6 C1 C7 . . 118.79(15) ?
C2 C1 C7 . . 124.87(14) ?
C2 C3 C4 . . 119.62(15) ?
C2 C3 H3 . . 120.2 ?
C4 C3 H3 . . 120.2 ?
C8 C7 C1 . . 130.83(16) ?
C8 C7 H7 . . 114.6 ?
C1 C7 H7 . . 114.6 ?
O3 C6 C5 . . 121.97(14) ?
O3 C6 C1 . . 115.08(13) ?
C5 C6 C1 . . 122.94(14) ?
C7 C8 C9 . . 124.60(15) ?
C7 C8 H8 . . 117.7 ?
C9 C8 H8 . . 117.7 ?
C4 C5 C6 . . 117.93(15) ?
C4 C5 H5 . . 121.0 ?
C6 C5 H5 . . 121.0 ?
O4 C9 C8 . . 118.99(15) ?
O4 C9 C10 . . 120.39(15) ?
C8 C9 C10 . . 120.62(14) ?
O2 C21 H21A . . 109.5 ?
O2 C21 H21B . . 109.5 ?
H21A C21 H21B . . 109.5 ?
O2 C21 H21C . . 109.5 ?
H21A C21 H21C . . 109.5 ?
H21B C21 H21C . . 109.5 ?
C9 C10 C12 . . 113.02(14) ?
C9 C10 H10A . . 109.0 ?
C12 C10 H10A . . 109.0 ?
C9 C10 H10B . . 109.0 ?
C12 C10 H10B . . 109.0 ?
H10A C10 H10B . . 107.8 ?
O2 C4 C5 . . 124.12(15) ?
O2 C4 C3 . . 114.18(14) ?
C5 C4 C3 . . 121.69(15) ?
O3 C31 H31A . . 109.5 ?
O3 C31 H31B . . 109.5 ?
H31A C31 H31B . . 109.5 ?
O3 C31 H31C . . 109.5 ?
H31A C31 H31C . . 109.5 ?
H31B C31 H31C . . 109.5 ?
O1 C11 H11A . . 109.5 ?
O1 C11 H11B . . 109.5 ?
H11A C11 H11B . . 109.5 ?
O1 C11 H11C . . 109.5 ?
H11A C11 H11C . . 109.5 ?
H11B C11 H11C . . 109.5 ?

loop_
_geom_bond_atom_site_label_1
_geom_bond_atom_site_label_2
_geom_bond_site_symmetry_2
_geom_bond_distance
_geom_bond_publ_flag
C12 C10 . 1.514(2) ?
C12 H12A . 0.9600 ?
C12 H12B . 0.9600 ?
C12 H12C . 0.9600 ?
O2 C4 . 1.3620(19) ?
O2 C21 . 1.423(2) ?
O1 C2 . 1.3584(19) ?
O1 C11 . 1.4287(19) ?
O3 C6 . 1.3629(19) ?
O3 C31 . 1.4253(19) ?
C2 C3 . 1.382(2) ?
C2 C1 . 1.412(2) ?
C1 C6 . 1.409(2) ?
C1 C7 . 1.452(2) ?
O4 C9 . 1.2206(19) ?
C3 C4 . 1.385(2) ?
C3 H3 . 0.9300 ?
C7 C8 . 1.332(2) ?
C7 H7 . 0.9300 ?
C6 C5 . 1.390(2) ?
C8 C9 . 1.463(2) ?
C8 H8 . 0.9300 ?
C5 C4 . 1.381(2) ?
C5 H5 . 0.9300 ?
C9 C10 . 1.508(2) ?
C21 H21A . 0.9600 ?
C21 H21B . 0.9600 ?
C21 H21C . 0.9600 ?
C10 H10A . 0.9700 ?
C10 H10B . 0.9700 ?
C31 H31A . 0.9600 ?
C31 H31B . 0.9600 ?
C31 H31C . 0.9600 ?
C11 H11A . 0.9600 ?
C11 H11B . 0.9600 ?
C11 H11C . 0.9600 ?

loop_
_geom_hbond_atom_site_label_D
_geom_hbond_atom_site_label_H
_geom_hbond_atom_site_label_A
_geom_hbond_site_symmetry_A
_geom_hbond_distance_DH
_geom_hbond_distance_HA
_geom_hbond_distance_DA
_geom_hbond_angle_DHA
_geom_hbond_publ_flag
C5 H5 O4 1_465 0.93 2.59 3.517(2) 177 yes
C31 H31C O4 1_465 0.96 2.70 3.286(2) 120 yes
C21 H21C O2 2_666 0.96 2.76 3.419(2) 127 yes
C11 H11A O4 1_455 0.96 2.75 3.557(2) 142 yes
C12 H12C O4 2_847 0.96 2.76 3.706(2) 167 yes
C10 H10B Cg 1_655 0.97 2.77 3.59 142 yes

loop_
_geom_torsion_atom_site_label_1
_geom_torsion_atom_site_label_2
_geom_torsion_atom_site_label_3
_geom_torsion_atom_site_label_4
_geom_torsion_site_symmetry_1
_geom_torsion_site_symmetry_2
_geom_torsion_site_symmetry_3
_geom_torsion_site_symmetry_4
_geom_torsion
_geom_torsion_publ_flag
C11 O1 C2 C3 . . . . -2.0(2) ?
C11 O1 C2 C1 . . . . 177.92(16) ?
O1 C2 C1 C6 . . . . 179.96(15) ?
C3 C2 C1 C6 . . . . -0.1(2) ?
O1 C2 C1 C7 . . . . -0.5(3) ?
C3 C2 C1 C7 . . . . 179.42(17) ?
O1 C2 C3 C4 . . . . 179.20(16) ?
C1 C2 C3 C4 . . . . -0.8(3) ?
C6 C1 C7 C8 . . . . -178.60(19) ?
C2 C1 C7 C8 . . . . 1.9(3) ?
C31 O3 C6 C5 . . . . -7.9(3) ?
C31 O3 C6 C1 . . . . 173.02(16) ?
C2 C1 C6 O3 . . . . 179.50(15) ?
C7 C1 C6 O3 . . . . 0.0(2) ?
C2 C1 C6 C5 . . . . 0.5(3) ?
C7 C1 C6 C5 . . . . -179.07(16) ?
C1 C7 C8 C9 . . . . -179.80(17) ?
O3 C6 C5 C4 . . . . -178.96(16) ?
C1 C6 C5 C4 . . . . 0.0(3) ?
C7 C8 C9 O4 . . . . -179.72(18) ?
C7 C8 C9 C10 . . . . 0.1(3) ?
O4 C9 C10 C12 . . . . -3.5(3) ?
C8 C9 C10 C12 . . . . 176.69(17) ?
C21 O2 C4 C5 . . . . -3.7(3) ?
C21 O2 C4 C3 . . . . 176.19(16) ?
C6 C5 C4 O2 . . . . 178.94(16) ?
C6 C5 C4 C3 . . . . -0.9(3) ?
C2 C3 C4 O2 . . . . -178.58(16) ?
C2 C3 C4 C5 . . . . 1.3(3) ?

loop_
_cod_related_entry_id
_cod_related_entry_database
_cod_related_entry_code
1 ChemSpider 26231348
